data_2012881
loop_
_publ_author_name
'Glidewell, Christopher'
'Low, John N.'
'Skakle, Janet M. S.'
'Wardell, James L.'

_publ_section_title
;
 2-Nitrophenyl 4-nitrophenyl disulfide
;
_journal_issue 8
_journal_name_full 'Acta Crystallographica Section C'
_journal_page_first o485
_journal_page_last o486
_journal_paper_doi 10.1107/S0108270102011344
_journal_volume 58
_journal_year 2002
_chemical_formula_moiety 'C12 H8 N2 O4 S2'
_chemical_formula_sum 'C12 H8 N2 O4 S2'
_chemical_formula_weight 308.34
_chemical_name_systematic
;
2-Nitrophenyl 4-nitrophenyl disulfide
;
_space_group_IT_number 14
_symmetry_cell_setting monoclinic
_symmetry_space_group_name_Hall '-P 2ybc'
_symmetry_space_group_name_H-M 'P 1 21/c 1'
_atom_sites_solution_hydrogens geom
_atom_sites_solution_primary direct
_atom_sites_solution_secondary difmap
_cell_angle_alpha 90
_cell_angle_beta 94.3350(10)
_cell_angle_gamma 90
_cell_formula_units_Z 4
_cell_length_a 11.4923(6)
_cell_length_b 7.9061(4)
_cell_length_c 14.3117(7)
_cell_measurement_reflns_used 4661
_cell_measurement_temperature 298(2)
_cell_measurement_theta_max 32.48
_cell_measurement_theta_min 2.85
_cell_volume 1296.63(11)
_computing_cell_refinement 'SAINT (Bruker, 2000)'
_computing_data_collection 'SMART (Bruker, 1998)'
_computing_data_reduction SAINT
_computing_molecular_graphics 'PLATON (Spek, 2002)'
_computing_publication_material 'SHELXL97 and PRPKAPPA (Ferguson, 1999)'
_computing_structure_refinement 'SHELXL97 (Sheldrick, 1997)'
_computing_structure_solution 'SHELXS97 (Sheldrick, 1997)'
_diffrn_ambient_temperature 298(2)
_diffrn_measured_fraction_theta_full 0.996
_diffrn_measured_fraction_theta_max 0.996
_diffrn_measurement_device_type 'Nonius KappaCCD area-detector'
_diffrn_measurement_method '\f scans and \w scans'
_diffrn_radiation_monochromator graphite
_diffrn_radiation_source 'fine-focus sealed X-ray tube'
_diffrn_radiation_type 'Mo K\a'
_diffrn_radiation_wavelength 0.71073
_diffrn_reflns_av_R_equivalents 0.027
_diffrn_reflns_av_sigmaI/netI 0.034
_diffrn_reflns_limit_h_max 15
_diffrn_reflns_limit_h_min -17
_diffrn_reflns_limit_k_max 11
_diffrn_reflns_limit_k_min -11
_diffrn_reflns_limit_l_max 19
_diffrn_reflns_limit_l_min -21
_diffrn_reflns_number 13378
_diffrn_reflns_theta_full 32.48
_diffrn_reflns_theta_max 32.48
_diffrn_reflns_theta_min 2.85
_diffrn_standards_decay_% negligible
_exptl_absorpt_coefficient_mu 0.425
_exptl_absorpt_correction_T_max 0.951
_exptl_absorpt_correction_T_min 0.873
_exptl_absorpt_correction_type multi-scan
_exptl_absorpt_process_details '(SADABS; Bruker, 2000)'
_exptl_crystal_colour colourless
_exptl_crystal_density_diffrn 1.579
_exptl_crystal_density_meas ?
_exptl_crystal_density_method 'not measured'
_exptl_crystal_description block
_exptl_crystal_F_000 632
_exptl_crystal_size_max 0.33
_exptl_crystal_size_mid 0.20
_exptl_crystal_size_min 0.12
_refine_diff_density_max 0.28
_refine_diff_density_min -0.21
_refine_ls_extinction_method none
_refine_ls_goodness_of_fit_ref 0.933
_refine_ls_hydrogen_treatment constr
_refine_ls_matrix_type full
_refine_ls_number_parameters 181
_refine_ls_number_reflns 4661
_refine_ls_number_restraints 0
_refine_ls_restrained_S_all 0.933
_refine_ls_R_factor_all 0.068
_refine_ls_R_factor_gt 0.039
_refine_ls_shift/su_max <0.001
_refine_ls_shift/su_mean 0.000
_refine_ls_structure_factor_coef Fsqd
_refine_ls_weighting_details 'w = 1/[\s^2^(Fo^2^)+(0.056P)^2^] where P=(Fo^2^+2Fc^2^)/3'
_refine_ls_weighting_scheme calc
_refine_ls_wR_factor_gt 0.094
_refine_ls_wR_factor_ref 0.105
_reflns_number_gt 2924
_reflns_number_total 4661
_reflns_threshold_expression I>2\s(I)
_cod_data_source_file gg1120.cif
_cod_data_source_block IV
_cod_depositor_comments
;
The following automatic conversions were performed:

'_exptl_crystal_density_meas' value 'not measured' was changed to '?'
- the value is perceived as not measured.

Automatic conversion script
Id: cif_fix_values 3008 2015-01-20 13:52:24Z robertas 
;
_cod_original_sg_symbol_H-M 'P 21/c'
_cod_database_code 2012881
_cod_database_fobs_code 2012881

loop_
_symmetry_equiv_pos_as_xyz
'x, y, z'
'-x, y+1/2, -z+1/2'
'-x, -y, -z'
'x, -y+1/2, z+1/2'

loop_
_atom_site_label
_atom_site_fract_x
_atom_site_fract_y
_atom_site_fract_z
_atom_site_U_iso_or_equiv
_atom_site_adp_type
_atom_site_calc_flag
_atom_site_refinement_flags
_atom_site_occupancy
_atom_site_disorder_assembly
_atom_site_disorder_group
_atom_site_type_symbol
S1 0.16358(3) 0.52555(5) 0.10632(3) 0.04601(11) Uani d . 1 . . S
C11 0.07525(11) 0.34112(16) 0.11723(9) 0.0371(3) Uani d . 1 . . C
C12 -0.04477(12) 0.35258(17) 0.13031(9) 0.0383(3) Uani d . 1 . . C
N12 -0.10064(11) 0.51619(16) 0.13679(8) 0.0461(3) Uani d . 1 . . N
O121 -0.04083(11) 0.64271(15) 0.13112(10) 0.0694(4) Uani d . 1 . . O
O122 -0.20539(10) 0.52300(17) 0.14711(10) 0.0718(4) Uani d . 1 . . O
C13 -0.11428(13) 0.2109(2) 0.13591(10) 0.0484(3) Uani d . 1 . . C
C14 -0.06638(15) 0.0523(2) 0.12949(11) 0.0541(4) Uani d . 1 . . C
C15 0.05116(14) 0.03787(19) 0.11789(11) 0.0512(4) Uani d . 1 . . C
C16 0.12087(13) 0.17865(18) 0.11173(11) 0.0455(3) Uani d . 1 . . C
S2 0.32356(3) 0.43292(5) 0.07788(3) 0.04890(12) Uani d . 1 . . S
C21 0.39917(11) 0.40630(17) 0.19007(10) 0.0398(3) Uani d . 1 . . C
C22 0.52018(12) 0.4233(2) 0.19514(10) 0.0460(3) Uani d . 1 . . C
C23 0.58406(12) 0.4059(2) 0.27933(10) 0.0472(3) Uani d . 1 . . C
C24 0.52634(12) 0.37059(17) 0.35856(10) 0.0402(3) Uani d . 1 . . C
N24 0.59401(11) 0.35597(15) 0.44898(9) 0.0479(3) Uani d . 1 . . N
O241 0.69786(10) 0.39064(19) 0.45323(9) 0.0709(4) Uani d . 1 . . O
O242 0.54394(11) 0.31008(15) 0.51711(8) 0.0616(3) Uani d . 1 . . O
C25 0.40704(13) 0.35009(18) 0.35498(10) 0.0461(3) Uani d . 1 . . C
C26 0.34329(12) 0.36788(18) 0.27030(10) 0.0455(3) Uani d . 1 . . C
H13 -0.1934 0.2227 0.1440 0.058 Uiso calc R 1 . . H
H14 -0.1126 -0.0437 0.1329 0.065 Uiso calc R 1 . . H
H15 0.0841 -0.0691 0.1141 0.061 Uiso calc R 1 . . H
H16 0.1999 0.1648 0.1038 0.055 Uiso calc R 1 . . H
H22 0.5576 0.4466 0.1412 0.055 Uiso calc R 1 . . H
H23 0.6648 0.4176 0.2832 0.057 Uiso calc R 1 . . H
H25 0.3702 0.3246 0.4089 0.055 Uiso calc R 1 . . H
H26 0.2627 0.3542 0.2667 0.055 Uiso calc R 1 . . H

loop_
_atom_site_aniso_label
_atom_site_aniso_U_11
_atom_site_aniso_U_22
_atom_site_aniso_U_33
_atom_site_aniso_U_12
_atom_site_aniso_U_13
_atom_site_aniso_U_23
S1 0.03872(19) 0.03994(18) 0.0594(2) -0.00225(14) 0.00402(15) 0.00509(15)
C11 0.0342(6) 0.0395(7) 0.0373(7) -0.0005(5) 0.0010(5) 0.0015(5)
C12 0.0349(6) 0.0428(7) 0.0369(7) 0.0044(5) 0.0017(5) -0.0002(5)
N12 0.0393(6) 0.0478(7) 0.0515(7) 0.0076(5) 0.0058(5) 0.0003(5)
O121 0.0566(7) 0.0403(6) 0.1118(11) 0.0067(5) 0.0091(7) 0.0041(6)
O122 0.0433(7) 0.0695(8) 0.1047(10) 0.0139(6) 0.0192(7) -0.0065(7)
C13 0.0368(7) 0.0531(8) 0.0557(9) -0.0044(6) 0.0072(6) -0.0027(7)
C14 0.0500(9) 0.0442(8) 0.0691(10) -0.0099(7) 0.0105(7) -0.0028(7)
C15 0.0528(9) 0.0376(7) 0.0634(9) 0.0029(6) 0.0051(7) -0.0028(6)
C16 0.0361(7) 0.0442(8) 0.0561(9) 0.0046(6) 0.0032(6) -0.0019(6)
S2 0.03749(19) 0.0644(3) 0.0455(2) -0.00415(16) 0.00749(14) 0.00276(16)
C21 0.0337(6) 0.0397(7) 0.0467(7) -0.0028(5) 0.0074(5) -0.0015(6)
C22 0.0353(7) 0.0559(8) 0.0481(8) -0.0071(6) 0.0123(6) -0.0029(6)
C23 0.0314(7) 0.0550(8) 0.0561(9) -0.0048(6) 0.0093(6) -0.0036(7)
C24 0.0373(7) 0.0375(7) 0.0460(8) -0.0026(5) 0.0046(5) -0.0015(5)
N24 0.0441(7) 0.0448(7) 0.0543(7) -0.0002(5) -0.0001(6) 0.0008(5)
O241 0.0437(7) 0.0948(9) 0.0721(8) -0.0136(6) -0.0089(6) 0.0093(7)
O242 0.0618(7) 0.0710(8) 0.0524(6) -0.0011(6) 0.0063(5) 0.0112(5)
C25 0.0380(7) 0.0545(8) 0.0472(8) -0.0057(6) 0.0115(6) 0.0031(6)
C26 0.0288(6) 0.0580(9) 0.0506(8) -0.0056(6) 0.0085(6) 0.0019(6)

loop_
_atom_type_symbol
_atom_type_description
_atom_type_scat_dispersion_real
_atom_type_scat_dispersion_imag
_atom_type_scat_source
C C 0.0033 0.0016 'International Tables Vol C Tables 4.2.6.8 and 6.1.1.4'
H H 0.0000 0.0000 'International Tables Vol C Tables 4.2.6.8 and 6.1.1.4'
N N 0.0061 0.0033 'International Tables Vol C Tables 4.2.6.8 and 6.1.1.4'
O O 0.0106 0.0060 'International Tables Vol C Tables 4.2.6.8 and 6.1.1.4'
S S 0.1246 0.1234 'International Tables Vol C Tables 4.2.6.8 and 6.1.1.4'

loop_
_geom_angle_atom_site_label_1
_geom_angle_atom_site_label_2
_geom_angle_atom_site_label_3
_geom_angle
_geom_angle_publ_flag
C11 S1 S2 104.45(5) no
C12 C11 C16 116.33(12) y
C12 C11 S1 121.77(10) y
C16 C11 S1 121.88(10) y
C11 C12 C13 122.12(12) y
C11 C12 N12 120.57(12) y
C13 C12 N12 117.31(12) no
O121 N12 O122 122.40(13) no
O121 N12 C12 118.21(12) no
O122 N12 C12 119.39(13) no
C14 C13 C12 119.95(13) no
C14 C13 H13 120.0 no
C12 C13 H13 120.0 no
C13 C14 C15 118.99(14) no
C13 C14 H14 120.5 no
C15 C14 H14 120.5 no
C16 C15 C14 121.38(14) no
C16 C15 H15 119.3 no
C14 C15 H15 119.3 no
C15 C16 C11 121.23(13) no
C15 C16 H16 119.4 no
C11 C16 H16 119.4 no
C21 S2 S1 104.32(5) no
C22 C21 C26 119.95(13) y
C22 C21 S2 116.93(10) y
C26 C21 S2 123.12(11) y
C23 C22 C21 120.16(12) no
C23 C22 H22 119.9 no
C21 C22 H22 119.9 no
C22 C23 C24 118.85(13) no
C22 C23 H23 120.6 no
C24 C23 H23 120.6 no
C23 C24 C25 122.02(13) y
C23 C24 N24 118.99(13) y
C25 C24 N24 118.99(12) y
O241 N24 O242 122.90(14) no
O241 N24 C24 118.58(12) no
O242 N24 C24 118.52(13) no
C26 C25 C24 118.90(12) no
C26 C25 H25 120.6 no
C24 C25 H25 120.6 no
C25 C26 C21 120.09(13) no
C25 C26 H26 120.0 no
C21 C26 H26 120.0 no

loop_
_geom_bond_atom_site_label_1
_geom_bond_atom_site_label_2
_geom_bond_site_symmetry_2
_geom_bond_distance
_geom_bond_publ_flag
S1 C11 . 1.7902(13) no
S1 S2 . 2.0483(5) no
C11 C16 . 1.3919(19) no
C11 C12 . 1.4087(18) no
C12 C13 . 1.382(2) no
C12 N12 . 1.4503(18) no
N12 O121 . 1.2199(17) no
N12 O122 . 1.2250(16) no
C13 C14 . 1.375(2) no
C13 H13 . 0.9300 no
C14 C15 . 1.378(2) no
C14 H14 . 0.9300 no
C15 C16 . 1.378(2) no
C15 H15 . 0.9300 no
C16 H16 . 0.9300 no
S2 C21 . 1.7794(15) no
C21 C26 . 1.3910(18) no
C21 C22 . 1.3936(18) no
C22 C23 . 1.370(2) no
C22 H22 . 0.9300 no
C23 C24 . 1.3848(19) no
C23 H23 . 0.9300 no
C24 C25 . 1.3776(19) no
C24 N24 . 1.4631(19) no
N24 O241 . 1.2215(16) no
N24 O242 . 1.2241(16) no
C25 C26 . 1.375(2) no
C25 H25 . 0.9300 no
C26 H26 . 0.9300 no

loop_
_geom_torsion_atom_site_label_1
_geom_torsion_atom_site_label_2
_geom_torsion_atom_site_label_3
_geom_torsion_atom_site_label_4
_geom_torsion
_geom_torsion_publ_flag
S1 S2 C21 C22 -150.29(11) y
S2 S1 C11 C12 -175.34(10) y
C11 S1 S2 C21 -90.27(7) y
C11 C12 N12 O121 -0.4(2) y
C11 C12 N12 O122 179.2(2) no
C13 C12 N12 O121 -179.3(2) no
C13 C12 N12 O122 0.2(2) no
C23 C24 N24 O241 6.6(2) y
C23 C24 N24 O242 -173.6(2) no
C25 C24 N24 O241 -172.9(2) no
C25 C24 N24 O242 6.9(2) no

loop_
_cod_related_entry_id
_cod_related_entry_database
_cod_related_entry_code
1 ChemSpider 21107437
